data_4326883
loop_
_publ_author_name
'Sophal Mom'
'Matthieu Beaup\'erin'
'David Roy'
'Sylviane Royer'
'R\'egine Amardeil'
'H\'el\`ene Cattey'
'Henri Doucet'
'Jean-Cyrille Hierso'

_publ_contact_author_address
;
ICMUB UMR 5260
Universit\'e de Bourgogne
Facult\'e des Sciences
9 Avenue Alain Savary
21000 DIJON
France
;
_publ_contact_author_email hcattey@u-bourgogne.fr
_publ_contact_author_fax +33-0380393835
_publ_contact_author_name 'Cattey, H\'el\`ene'
_publ_contact_author_phone +33-0380393665
_publ_section_title
;
 Congested Ferrocenyl Polyphosphanes Bearing Electron-Donating or
 Electron-Withdrawing Phosphanyl Groups: Assessment of Metallocene
 Conformation from NMR Spin Couplings and Use in Palladium-Catalyzed
 Chloroarenes Activation
;
_journal_name_full 'Inorganic Chemistry'
_journal_page_first 11592
_journal_page_last 11603
_journal_paper_doi 10.1021/ic2015379
_journal_volume 50
_journal_year 2011
_chemical_formula_moiety 'C63 H63 Fe P3'
_chemical_formula_sum 'C63 H63 Fe P3'
_chemical_formula_weight 968.89
_space_group_IT_number 2
_symmetry_cell_setting triclinic
_symmetry_space_group_name_Hall '-P 1'
_symmetry_space_group_name_H-M 'P -1'
_atom_sites_solution_hydrogens geom
_atom_sites_solution_primary direct
_atom_sites_solution_secondary difmap
_audit_conform_dict_location ftp://ftp.iucr.org/pub/cif_core.dic
_audit_conform_dict_name cif_core.dic
_audit_conform_dict_version 2.2
_audit_creation_method 'wingx routine cif_update'
_audit_update_record
;
2009-01-09 # Formatted by publCIF
;
_cell_angle_alpha 75.3279(8)
_cell_angle_beta 71.2575(8)
_cell_angle_gamma 88.8294(9)
_cell_formula_units_Z 2
_cell_length_a 11.4411(2)
_cell_length_b 14.0636(3)
_cell_length_c 17.2603(4)
_cell_measurement_reflns_used 78090
_cell_measurement_temperature 115(2)
_cell_measurement_theta_max 27.485
_cell_measurement_theta_min 0.998
_cell_volume 2538.57(9)
_computing_cell_refinement 'DENZO-SMN (Otwinowski & Minor, 1997)'
_computing_data_collection 'KappaCCD Server Software (Nonius,1997)'
_computing_data_reduction 'DENZO-SMN (Otwinowski & Minor, 1997)'
_computing_molecular_graphics 'ORTEPIII (Burnett, 1996)'
_computing_publication_material 'SHELXL97 and WinGX (Farrugia, 1999)'
_computing_structure_refinement 'SHELXL-97 (Sheldrick, 1997)'
_computing_structure_solution 'SIR92 (Altomare, 1993)'
_diffrn_ambient_temperature 115(2)
_diffrn_measured_fraction_theta_full 0.989
_diffrn_measured_fraction_theta_max 0.989
_diffrn_measurement_device_type KappaCCD
_diffrn_measurement_method '\f scans (\k = 0) + additional \w scans'
_diffrn_radiation_monochromator graphite
_diffrn_radiation_source 'fine-focus sealed tube'
_diffrn_radiation_type MoK\a
_diffrn_radiation_wavelength 0.71073
_diffrn_reflns_av_R_equivalents 0.0292
_diffrn_reflns_av_sigmaI/netI 0.0371
_diffrn_reflns_limit_h_max 14
_diffrn_reflns_limit_h_min -14
_diffrn_reflns_limit_k_max 18
_diffrn_reflns_limit_k_min -18
_diffrn_reflns_limit_l_max 22
_diffrn_reflns_limit_l_min -22
_diffrn_reflns_number 19021
_diffrn_reflns_theta_full 27.50
_diffrn_reflns_theta_max 27.50
_diffrn_reflns_theta_min 1.50
_diffrn_standards_number 0
_exptl_absorpt_coefficient_mu 0.432
_exptl_absorpt_correction_type none
_exptl_crystal_colour orange
_exptl_crystal_density_diffrn 1.268
_exptl_crystal_description prism
_exptl_crystal_F_000 1024
_exptl_crystal_size_max 0.275
_exptl_crystal_size_mid 0.125
_exptl_crystal_size_min 0.05
_refine_diff_density_max 0.583
_refine_diff_density_min -0.373
_refine_diff_density_rms 0.068
_refine_ls_extinction_method none
_refine_ls_goodness_of_fit_ref 1.130
_refine_ls_hydrogen_treatment noref
_refine_ls_matrix_type full
_refine_ls_number_parameters 611
_refine_ls_number_reflns 11548
_refine_ls_number_restraints 0
_refine_ls_restrained_S_all 1.130
_refine_ls_R_factor_all 0.0582
_refine_ls_R_factor_gt 0.0477
_refine_ls_shift/su_max 0.000
_refine_ls_shift/su_mean 0.000
_refine_ls_structure_factor_coef Fsqd
_refine_ls_weighting_details 'calc w=1/[\s^2^(Fo^2^)+(0.0262P)^2^+3.5957P] where P=(Fo^2^+2Fc^2^)/3'
_refine_ls_weighting_scheme calc
_refine_ls_wR_factor_gt 0.1028
_refine_ls_wR_factor_ref 0.1095
_reflns_number_gt 10077
_reflns_number_total 11548
_reflns_threshold_expression >2sigma(I)
_cod_data_source_file ic2015379_si_002.cif
_cod_data_source_block 1005jc26
_cod_original_cell_volume 2538.56(9)
_cod_database_code 4326883

loop_
_symmetry_equiv_pos_as_xyz
'x, y, z'
'-x, -y, -z'

loop_
_atom_site_label
_atom_site_type_symbol
_atom_site_fract_x
_atom_site_fract_y
_atom_site_fract_z
_atom_site_U_iso_or_equiv
_atom_site_adp_type
_atom_site_occupancy
_atom_site_symmetry_multiplicity
_atom_site_calc_flag
_atom_site_refinement_flags
C1 C 0.53794(19) 0.20565(15) 0.28404(13) 0.0149(4) Uani 1 1 d .
C2 C 0.51221(19) 0.12150(15) 0.25667(13) 0.0149(4) Uani 1 1 d .
C3 C 0.54473(19) 0.15268(15) 0.16609(13) 0.0155(4) Uani 1 1 d .
H3 H 0.5379 0.1131 0.1317 0.019 Uiso 1 1 calc R
C4 C 0.58890(19) 0.25342(16) 0.13711(13) 0.0152(4) Uani 1 1 d .
C5 C 0.58112(19) 0.28639(15) 0.21019(13) 0.0152(4) Uani 1 1 d .
H5 H 0.6010 0.3503 0.2098 0.018 Uiso 1 1 calc R
C6 C 0.5987(2) 0.29877(16) 0.40440(13) 0.0179(4) Uani 1 1 d .
C7 C 0.6699(2) 0.28811(18) 0.45869(14) 0.0220(5) Uani 1 1 d .
H7 H 0.6918 0.2258 0.4814 0.026 Uiso 1 1 calc R
C8 C 0.7078(2) 0.36869(19) 0.47888(15) 0.0259(5) Uani 1 1 d .
H8 H 0.7564 0.3603 0.5139 0.031 Uiso 1 1 calc R
C9 C 0.6736(2) 0.46214(19) 0.44719(16) 0.0271(5) Uani 1 1 d .
H9 H 0.6982 0.5162 0.4614 0.033 Uiso 1 1 calc R
C10 C 0.6023(2) 0.47379(18) 0.39400(16) 0.0255(5) Uani 1 1 d .
H10 H 0.5791 0.5361 0.3725 0.031 Uiso 1 1 calc R
C11 C 0.5654(2) 0.39289(17) 0.37276(14) 0.0209(4) Uani 1 1 d .
H11 H 0.5180 0.4018 0.3370 0.025 Uiso 1 1 calc R
C12 C 0.6905(2) 0.12341(16) 0.37413(14) 0.0171(4) Uani 1 1 d .
C13 C 0.7970(2) 0.16891(17) 0.30810(14) 0.0202(4) Uani 1 1 d .
H13 H 0.7918 0.2276 0.2701 0.024 Uiso 1 1 calc R
C14 C 0.9097(2) 0.12756(19) 0.29883(17) 0.0286(5) Uani 1 1 d .
H14 H 0.9800 0.1589 0.2552 0.034 Uiso 1 1 calc R
C15 C 0.9181(2) 0.0393(2) 0.35454(18) 0.0327(6) Uani 1 1 d .
H15 H 0.9940 0.0117 0.3486 0.039 Uiso 1 1 calc R
C16 C 0.8131(3) -0.00766(19) 0.41894(18) 0.0304(6) Uani 1 1 d .
H16 H 0.8184 -0.0674 0.4557 0.037 Uiso 1 1 calc R
C17 C 0.6993(2) 0.03428(17) 0.42892(15) 0.0223(5) Uani 1 1 d .
H17 H 0.6292 0.0025 0.4724 0.027 Uiso 1 1 calc R
C18 C 0.6166(2) -0.06275(16) 0.28142(14) 0.0184(4) Uani 1 1 d .
C19 C 0.7250(2) -0.01339(18) 0.22235(15) 0.0230(5) Uani 1 1 d .
H19 H 0.7290 0.0548 0.2024 0.028 Uiso 1 1 calc R
C20 C 0.8282(2) -0.0649(2) 0.19252(17) 0.0302(6) Uani 1 1 d .
H20 H 0.9007 -0.0310 0.1534 0.036 Uiso 1 1 calc R
C21 C 0.8224(3) -0.1664(2) 0.22132(17) 0.0311(6) Uani 1 1 d .
H21 H 0.8909 -0.2008 0.2010 0.037 Uiso 1 1 calc R
C22 C 0.7158(3) -0.21656(19) 0.27983(17) 0.0292(6) Uani 1 1 d .
H22 H 0.7120 -0.2849 0.2987 0.035 Uiso 1 1 calc R
C23 C 0.6136(2) -0.16507(17) 0.31092(16) 0.0245(5) Uani 1 1 d .
H23 H 0.5426 -0.1992 0.3518 0.029 Uiso 1 1 calc R
C24 C 0.3627(2) -0.06353(16) 0.30325(14) 0.0181(4) Uani 1 1 d .
C25 C 0.2471(2) -0.08947(17) 0.36517(15) 0.0242(5) Uani 1 1 d .
H25 H 0.2297 -0.0705 0.4153 0.029 Uiso 1 1 calc R
C26 C 0.1573(2) -0.14349(18) 0.35268(18) 0.0302(6) Uani 1 1 d .
H26 H 0.0804 -0.1606 0.3945 0.036 Uiso 1 1 calc R
C27 C 0.1821(3) -0.17185(19) 0.27814(19) 0.0319(6) Uani 1 1 d .
H27 H 0.1221 -0.2080 0.2699 0.038 Uiso 1 1 calc R
C28 C 0.2969(3) -0.14632(19) 0.21574(18) 0.0299(5) Uani 1 1 d .
H28 H 0.3135 -0.1651 0.1655 0.036 Uiso 1 1 calc R
C29 C 0.3868(2) -0.09286(17) 0.22816(15) 0.0227(5) Uani 1 1 d .
H29 H 0.4636 -0.0763 0.1863 0.027 Uiso 1 1 calc R
C30 C 0.6571(2) 0.31000(16) 0.04576(13) 0.0184(4) Uani 1 1 d .
C31 C 0.6031(2) 0.40799(17) 0.01922(14) 0.0244(5) Uani 1 1 d .
H31A H 0.5196 0.3963 0.0214 0.037 Uiso 1 1 calc R
H31B H 0.6518 0.4420 -0.0375 0.037 Uiso 1 1 calc R
H31C H 0.6037 0.4475 0.0571 0.037 Uiso 1 1 calc R
C32 C 0.6563(2) 0.24841(18) -0.01596(15) 0.0261(5) Uani 1 1 d .
H32A H 0.5725 0.2335 -0.0114 0.039 Uiso 1 1 calc R
H32B H 0.6952 0.1882 -0.0022 0.039 Uiso 1 1 calc R
H32C H 0.7008 0.2850 -0.0728 0.039 Uiso 1 1 calc R
C33 C 0.7917(2) 0.3294(2) 0.04016(16) 0.0275(5) Uani 1 1 d .
H33A H 0.8392 0.3628 -0.0170 0.041 Uiso 1 1 calc R
H33B H 0.8263 0.2678 0.0568 0.041 Uiso 1 1 calc R
H33C H 0.7938 0.3695 0.0772 0.041 Uiso 1 1 calc R
C34 C 0.27474(19) 0.23630(16) 0.15993(13) 0.0159(4) Uani 1 1 d .
C35 C 0.28972(19) 0.32958(16) 0.17526(13) 0.0160(4) Uani 1 1 d .
H35 H 0.3167 0.3884 0.1334 0.019 Uiso 1 1 calc R
C36 C 0.25709(19) 0.31949(16) 0.26438(13) 0.0155(4) Uani 1 1 d .
C37 C 0.22613(19) 0.21631(15) 0.30453(13) 0.0158(4) Uani 1 1 d .
H37 H 0.2028 0.1873 0.3625 0.019 Uiso 1 1 calc R
C38 C 0.23710(19) 0.16573(16) 0.24084(13) 0.0160(4) Uani 1 1 d .
H38 H 0.2223 0.0983 0.2503 0.019 Uiso 1 1 calc R
C39 C 0.2888(2) 0.09221(17) 0.06552(15) 0.0219(5) Uani 1 1 d .
H39 H 0.3338 0.0643 0.1048 0.026 Uiso 1 1 calc R
C40 C 0.3612(3) 0.0697(2) -0.01913(17) 0.0316(6) Uani 1 1 d .
H40A H 0.3667 -0.0002 -0.0106 0.047 Uiso 1 1 calc R
H40B H 0.4429 0.1014 -0.0401 0.047 Uiso 1 1 calc R
H40C H 0.3192 0.0938 -0.0595 0.047 Uiso 1 1 calc R
C41 C 0.1611(2) 0.03897(18) 0.10334(16) 0.0276(5) Uani 1 1 d .
H41A H 0.1148 0.0609 0.0653 0.041 Uiso 1 1 calc R
H41B H 0.1188 0.0531 0.1566 0.041 Uiso 1 1 calc R
H41C H 0.1690 -0.0307 0.1121 0.041 Uiso 1 1 calc R
C42 C 0.1428(2) 0.26676(17) 0.04194(14) 0.0201(4) Uani 1 1 d .
H42 H 0.0766 0.2224 0.0869 0.024 Uiso 1 1 calc R
C43 C 0.1409(2) 0.2586(2) -0.04449(15) 0.0282(5) Uani 1 1 d .
H43A H 0.0646 0.2808 -0.0522 0.042 Uiso 1 1 calc R
H43B H 0.1480 0.1912 -0.0469 0.042 Uiso 1 1 calc R
H43C H 0.2090 0.2986 -0.0885 0.042 Uiso 1 1 calc R
C44 C 0.1226(2) 0.37254(19) 0.04847(18) 0.0299(6) Uani 1 1 d .
H44A H 0.1928 0.4149 0.0096 0.045 Uiso 1 1 calc R
H44B H 0.1125 0.3755 0.1052 0.045 Uiso 1 1 calc R
H44C H 0.0497 0.3937 0.0348 0.045 Uiso 1 1 calc R
C45 C 0.2245(2) 0.40618(15) 0.30566(13) 0.0156(4) Uani 1 1 d .
C46 C 0.1172(2) 0.45254(16) 0.27526(13) 0.0175(4) Uani 1 1 d .
C47 C 0.0106(2) 0.39361(18) 0.29120(15) 0.0224(5) Uani 1 1 d .
H47 H 0.0058 0.3271 0.3189 0.027 Uiso 1 1 calc R
C48 C -0.0879(2) 0.43272(19) 0.26639(16) 0.0264(5) Uani 1 1 d .
H48 H -0.1585 0.3926 0.2784 0.032 Uiso 1 1 calc R
C49 C -0.0816(2) 0.53161(19) 0.22365(16) 0.0283(5) Uani 1 1 d .
H49 H -0.1476 0.5579 0.2069 0.034 Uiso 1 1 calc R
C50 C 0.0234(2) 0.59026(19) 0.20638(15) 0.0266(5) Uani 1 1 d .
H50 H 0.0287 0.6563 0.1772 0.032 Uiso 1 1 calc R
C51 C 0.1220(2) 0.55129(17) 0.23242(14) 0.0213(5) Uani 1 1 d .
H51 H 0.1919 0.5919 0.2210 0.026 Uiso 1 1 calc R
C52 C 0.1811(2) 0.36795(16) 0.40290(13) 0.0170(4) Uani 1 1 d .
C53 C 0.0720(2) 0.39346(16) 0.45575(14) 0.0202(4) Uani 1 1 d .
H53 H 0.0182 0.4314 0.4323 0.024 Uiso 1 1 calc R
C54 C 0.0425(2) 0.36275(17) 0.54358(14) 0.0222(5) Uani 1 1 d .
H54 H -0.0307 0.3804 0.5782 0.027 Uiso 1 1 calc R
C55 C 0.1213(2) 0.30628(18) 0.57965(14) 0.0238(5) Uani 1 1 d .
H55 H 0.1016 0.2865 0.6383 0.029 Uiso 1 1 calc R
C56 C 0.2299(2) 0.27931(17) 0.52787(14) 0.0218(5) Uani 1 1 d .
H56 H 0.2829 0.2407 0.5517 0.026 Uiso 1 1 calc R
C57 C 0.2593(2) 0.31013(16) 0.44041(14) 0.0183(4) Uani 1 1 d .
H57 H 0.3324 0.2920 0.4061 0.022 Uiso 1 1 calc R
C58 C 0.3295(2) 0.48692(15) 0.27869(13) 0.0159(4) Uani 1 1 d .
C59 C 0.3206(2) 0.55424(16) 0.32739(14) 0.0203(4) Uani 1 1 d .
H59 H 0.2579 0.5440 0.3793 0.024 Uiso 1 1 calc R
C60 C 0.4034(2) 0.63588(18) 0.29982(15) 0.0245(5) Uani 1 1 d .
H60 H 0.3950 0.6800 0.3330 0.029 Uiso 1 1 calc R
C61 C 0.4989(2) 0.65229(17) 0.22309(16) 0.0250(5) Uani 1 1 d .
H61 H 0.5538 0.7076 0.2042 0.030 Uiso 1 1 calc R
C62 C 0.5110(2) 0.58496(18) 0.17520(15) 0.0233(5) Uani 1 1 d .
H62 H 0.5756 0.5944 0.1242 0.028 Uiso 1 1 calc R
C63 C 0.4277(2) 0.50345(16) 0.20270(14) 0.0192(4) Uani 1 1 d .
H63 H 0.4375 0.4589 0.1698 0.023 Uiso 1 1 calc R
P1 P 0.54230(5) 0.18291(4) 0.39295(3) 0.01534(11) Uani 1 1 d .
P2 P 0.47881(5) -0.00120(4) 0.32932(3) 0.01612(11) Uani 1 1 d .
P3 P 0.29592(5) 0.22856(4) 0.05247(3) 0.01732(12) Uani 1 1 d .
Fe Fe 0.40550(3) 0.23258(2) 0.221705(18) 0.01340(8) Uani 1 1 d .

loop_
_atom_site_aniso_label
_atom_site_aniso_U_11
_atom_site_aniso_U_22
_atom_site_aniso_U_33
_atom_site_aniso_U_23
_atom_site_aniso_U_13
_atom_site_aniso_U_12
C1 0.0138(10) 0.0175(10) 0.0146(10) -0.0054(8) -0.0054(8) 0.0031(8)
C2 0.0148(10) 0.0158(10) 0.0143(10) -0.0044(8) -0.0047(8) 0.0021(8)
C3 0.0153(10) 0.0170(10) 0.0146(10) -0.0067(8) -0.0036(8) 0.0032(8)
C4 0.0138(10) 0.0182(10) 0.0137(10) -0.0048(8) -0.0043(8) 0.0027(8)
C5 0.0148(10) 0.0153(10) 0.0157(10) -0.0040(8) -0.0053(8) 0.0004(8)
C6 0.0181(10) 0.0217(11) 0.0147(10) -0.0092(8) -0.0032(8) 0.0016(8)
C7 0.0276(12) 0.0253(12) 0.0172(10) -0.0092(9) -0.0102(9) 0.0050(9)
C8 0.0284(13) 0.0344(13) 0.0205(11) -0.0141(10) -0.0102(10) 0.0005(10)
C9 0.0290(13) 0.0276(13) 0.0294(13) -0.0171(10) -0.0081(10) -0.0008(10)
C10 0.0293(13) 0.0205(11) 0.0269(12) -0.0092(9) -0.0074(10) 0.0045(9)
C11 0.0218(11) 0.0235(11) 0.0192(11) -0.0070(9) -0.0082(9) 0.0028(9)
C12 0.0189(11) 0.0188(10) 0.0174(10) -0.0079(8) -0.0088(8) 0.0032(8)
C13 0.0218(11) 0.0205(11) 0.0189(10) -0.0054(9) -0.0071(9) 0.0015(9)
C14 0.0234(12) 0.0324(14) 0.0308(13) -0.0117(11) -0.0074(10) 0.0045(10)
C15 0.0259(13) 0.0338(14) 0.0433(16) -0.0139(12) -0.0153(12) 0.0104(11)
C16 0.0374(15) 0.0231(12) 0.0356(14) -0.0058(10) -0.0203(12) 0.0091(10)
C17 0.0262(12) 0.0225(11) 0.0191(11) -0.0045(9) -0.0094(9) 0.0002(9)
C18 0.0240(11) 0.0191(11) 0.0181(10) -0.0077(8) -0.0128(9) 0.0039(8)
C19 0.0260(12) 0.0236(11) 0.0234(11) -0.0094(9) -0.0112(10) 0.0062(9)
C20 0.0236(12) 0.0423(15) 0.0278(13) -0.0148(11) -0.0086(10) 0.0093(11)
C21 0.0349(14) 0.0402(15) 0.0327(14) -0.0233(12) -0.0211(12) 0.0207(12)
C22 0.0390(15) 0.0246(12) 0.0381(14) -0.0165(11) -0.0259(12) 0.0136(11)
C23 0.0292(13) 0.0219(12) 0.0269(12) -0.0062(9) -0.0156(10) 0.0025(9)
C24 0.0198(11) 0.0154(10) 0.0194(10) -0.0022(8) -0.0086(9) 0.0013(8)
C25 0.0265(12) 0.0197(11) 0.0241(12) -0.0040(9) -0.0067(10) 0.0037(9)
C26 0.0215(12) 0.0243(12) 0.0398(15) -0.0025(11) -0.0078(11) -0.0002(10)
C27 0.0307(14) 0.0245(13) 0.0467(16) -0.0080(11) -0.0217(12) -0.0012(10)
C28 0.0366(15) 0.0262(13) 0.0347(14) -0.0105(11) -0.0203(12) 0.0027(11)
C29 0.0254(12) 0.0210(11) 0.0224(11) -0.0052(9) -0.0091(9) 0.0003(9)
C30 0.0202(11) 0.0205(11) 0.0129(10) -0.0039(8) -0.0037(8) 0.0004(8)
C31 0.0297(13) 0.0226(12) 0.0165(11) -0.0035(9) -0.0028(9) 0.0038(9)
C32 0.0328(13) 0.0263(12) 0.0165(11) -0.0073(9) -0.0031(10) -0.0008(10)
C33 0.0206(12) 0.0365(14) 0.0220(12) -0.0040(10) -0.0047(9) -0.0018(10)
C34 0.0152(10) 0.0186(10) 0.0165(10) -0.0059(8) -0.0077(8) 0.0033(8)
C35 0.0167(10) 0.0173(10) 0.0146(10) -0.0037(8) -0.0062(8) 0.0037(8)
C36 0.0135(10) 0.0184(10) 0.0143(10) -0.0048(8) -0.0039(8) 0.0015(8)
C37 0.0155(10) 0.0176(10) 0.0149(10) -0.0049(8) -0.0052(8) 0.0022(8)
C38 0.0152(10) 0.0168(10) 0.0173(10) -0.0059(8) -0.0062(8) 0.0026(8)
C39 0.0282(12) 0.0221(11) 0.0209(11) -0.0111(9) -0.0115(9) 0.0058(9)
C40 0.0345(14) 0.0356(14) 0.0325(14) -0.0228(12) -0.0110(11) 0.0085(11)
C41 0.0338(14) 0.0243(12) 0.0265(12) -0.0077(10) -0.0111(11) -0.0004(10)
C42 0.0211(11) 0.0255(11) 0.0167(10) -0.0057(9) -0.0103(9) 0.0029(9)
C43 0.0311(13) 0.0382(14) 0.0209(12) -0.0093(10) -0.0153(10) 0.0072(11)
C44 0.0299(13) 0.0324(14) 0.0355(14) -0.0128(11) -0.0191(11) 0.0112(11)
C45 0.0174(10) 0.0164(10) 0.0139(9) -0.0048(8) -0.0058(8) 0.0039(8)
C46 0.0192(11) 0.0221(11) 0.0120(9) -0.0064(8) -0.0051(8) 0.0055(8)
C47 0.0217(12) 0.0232(11) 0.0223(11) -0.0067(9) -0.0068(9) 0.0045(9)
C48 0.0202(12) 0.0327(13) 0.0278(12) -0.0096(10) -0.0086(10) 0.0034(10)
C49 0.0239(12) 0.0360(14) 0.0259(12) -0.0067(10) -0.0109(10) 0.0117(10)
C50 0.0289(13) 0.0262(12) 0.0233(12) -0.0040(10) -0.0091(10) 0.0099(10)
C51 0.0226(11) 0.0215(11) 0.0178(10) -0.0035(9) -0.0051(9) 0.0025(9)
C52 0.0197(11) 0.0169(10) 0.0148(10) -0.0062(8) -0.0045(8) 0.0010(8)
C53 0.0219(11) 0.0202(11) 0.0177(10) -0.0045(8) -0.0061(9) 0.0046(9)
C54 0.0224(12) 0.0240(12) 0.0164(10) -0.0059(9) -0.0009(9) 0.0016(9)
C55 0.0305(13) 0.0263(12) 0.0133(10) -0.0046(9) -0.0055(9) -0.0018(10)
C56 0.0261(12) 0.0223(11) 0.0192(11) -0.0049(9) -0.0109(9) 0.0032(9)
C57 0.0200(11) 0.0189(10) 0.0175(10) -0.0082(8) -0.0055(8) 0.0026(8)
C58 0.0173(10) 0.0154(10) 0.0159(10) -0.0031(8) -0.0075(8) 0.0028(8)
C59 0.0244(12) 0.0204(11) 0.0159(10) -0.0063(8) -0.0051(9) 0.0009(9)
C60 0.0313(13) 0.0219(11) 0.0226(11) -0.0098(9) -0.0088(10) -0.0011(9)
C61 0.0293(13) 0.0182(11) 0.0269(12) -0.0041(9) -0.0093(10) -0.0047(9)
C62 0.0235(12) 0.0260(12) 0.0177(11) -0.0055(9) -0.0033(9) -0.0005(9)
C63 0.0221(11) 0.0201(11) 0.0166(10) -0.0071(8) -0.0061(9) 0.0022(9)
P1 0.0170(3) 0.0173(3) 0.0126(2) -0.0047(2) -0.0055(2) 0.0013(2)
P2 0.0195(3) 0.0149(3) 0.0141(2) -0.0037(2) -0.0058(2) 0.0011(2)
P3 0.0188(3) 0.0212(3) 0.0142(3) -0.0064(2) -0.0069(2) 0.0023(2)
Fe 0.01482(15) 0.01461(15) 0.01178(14) -0.00449(11) -0.00494(11) 0.00198(11)

loop_
_atom_type_symbol
_atom_type_description
_atom_type_scat_dispersion_real
_atom_type_scat_dispersion_imag
_atom_type_scat_source
C C 0.0033 0.0016 'International Tables Vol C Tables 4.2.6.8 and 6.1.1.4'
H H 0.0000 0.0000 'International Tables Vol C Tables 4.2.6.8 and 6.1.1.4'
P P 0.1023 0.0942 'International Tables Vol C Tables 4.2.6.8 and 6.1.1.4'
Fe Fe 0.3463 0.8444 'International Tables Vol C Tables 4.2.6.8 and 6.1.1.4'

loop_
_geom_angle_atom_site_label_1
_geom_angle_atom_site_label_2
_geom_angle_atom_site_label_3
_geom_angle
C5 C1 C2 107.26(18)
C5 C1 P1 133.57(16)
C2 C1 P1 117.55(15)
C5 C1 Fe 69.75(12)
C2 C1 Fe 67.81(11)
P1 C1 Fe 137.94(11)
C3 C2 C1 106.95(18)
C3 C2 P2 130.87(16)
C1 C2 P2 120.83(15)
C3 C2 Fe 69.52(11)
C1 C2 Fe 71.41(11)
P2 C2 Fe 134.33(12)
C4 C3 C2 109.35(18)
C4 C3 Fe 72.31(12)
C2 C3 Fe 69.54(11)
C4 C3 H3 125.3
C2 C3 H3 125.3
Fe C3 H3 124.4
C3 C4 C5 107.09(18)
C3 C4 C30 126.60(19)
C5 C4 C30 125.14(19)
C3 C4 Fe 67.80(12)
C5 C4 Fe 69.43(12)
C30 C4 Fe 137.40(15)
C4 C5 C1 109.27(18)
C4 C5 Fe 70.89(12)
C1 C5 Fe 70.40(12)
C4 C5 H5 125.4
C1 C5 H5 125.4
Fe C5 H5 124.9
C11 C6 C7 118.0(2)
C11 C6 P1 126.05(17)
C7 C6 P1 115.51(17)
C8 C7 C6 121.1(2)
C8 C7 H7 119.4
C6 C7 H7 119.4
C7 C8 C9 120.4(2)
C7 C8 H8 119.8
C9 C8 H8 119.8
C8 C9 C10 119.2(2)
C8 C9 H9 120.4
C10 C9 H9 120.4
C9 C10 C11 120.5(2)
C9 C10 H10 119.8
C11 C10 H10 119.8
C10 C11 C6 120.8(2)
C10 C11 H11 119.6
C6 C11 H11 119.6
C17 C12 C13 118.9(2)
C17 C12 P1 119.79(17)
C13 C12 P1 121.27(16)
C14 C13 C12 120.8(2)
C14 C13 H13 119.6
C12 C13 H13 119.6
C13 C14 C15 120.0(2)
C13 C14 H14 120.0
C15 C14 H14 120.0
C16 C15 C14 119.8(2)
C16 C15 H15 120.1
C14 C15 H15 120.1
C15 C16 C17 120.3(2)
C15 C16 H16 119.8
C17 C16 H16 119.8
C12 C17 C16 120.2(2)
C12 C17 H17 119.9
C16 C17 H17 119.9
C19 C18 C23 118.4(2)
C19 C18 P2 124.07(17)
C23 C18 P2 117.39(18)
C18 C19 C20 120.8(2)
C18 C19 H19 119.6
C20 C19 H19 119.6
C21 C20 C19 119.9(3)
C21 C20 H20 120.1
C19 C20 H20 120.1
C22 C21 C20 120.2(2)
C22 C21 H21 119.9
C20 C21 H21 119.9
C21 C22 C23 120.0(2)
C21 C22 H22 120.0
C23 C22 H22 120.0
C22 C23 C18 120.8(2)
C22 C23 H23 119.6
C18 C23 H23 119.6
C25 C24 C29 118.7(2)
C25 C24 P2 117.24(17)
C29 C24 P2 123.90(18)
C26 C25 C24 120.6(2)
C26 C25 H25 119.7
C24 C25 H25 119.7
C27 C26 C25 120.1(2)
C27 C26 H26 119.9
C25 C26 H26 119.9
C26 C27 C28 119.9(2)
C26 C27 H27 120.1
C28 C27 H27 120.1
C29 C28 C27 120.1(2)
C29 C28 H28 119.9
C27 C28 H28 119.9
C28 C29 C24 120.6(2)
C28 C29 H29 119.7
C24 C29 H29 119.7
C31 C30 C4 112.89(18)
C31 C30 C32 108.64(19)
C4 C30 C32 110.96(18)
C31 C30 C33 109.1(2)
C4 C30 C33 106.54(18)
C32 C30 C33 108.61(19)
C30 C31 H31A 109.5
C30 C31 H31B 109.5
H31A C31 H31B 109.5
C30 C31 H31C 109.5
H31A C31 H31C 109.5
H31B C31 H31C 109.5
C30 C32 H32A 109.5
C30 C32 H32B 109.5
H32A C32 H32B 109.5
C30 C32 H32C 109.5
H32A C32 H32C 109.5
H32B C32 H32C 109.5
C30 C33 H33A 109.5
C30 C33 H33B 109.5
H33A C33 H33B 109.5
C30 C33 H33C 109.5
H33A C33 H33C 109.5
H33B C33 H33C 109.5
C35 C34 C38 106.60(18)
C35 C34 P3 119.77(16)
C38 C34 P3 133.53(17)
C35 C34 Fe 69.46(12)
C38 C34 Fe 68.35(12)
P3 C34 Fe 129.54(11)
C34 C35 C36 110.08(19)
C34 C35 Fe 70.52(12)
C36 C35 Fe 71.62(12)
C34 C35 H35 125.0
C36 C35 H35 125.0
Fe C35 H35 124.5
C35 C36 C37 106.03(18)
C35 C36 C45 123.94(18)
C37 C36 C45 127.58(18)
C35 C36 Fe 68.50(11)
C37 C36 Fe 68.04(11)
C45 C36 Fe 141.72(15)
C38 C37 C36 108.77(18)
C38 C37 Fe 69.18(12)
C36 C37 Fe 71.83(12)
C38 C37 H37 125.6
C36 C37 H37 125.6
Fe C37 H37 125.0
C37 C38 C34 108.46(19)
C37 C38 Fe 70.33(12)
C34 C38 Fe 71.23(12)
C37 C38 H38 125.8
C34 C38 H38 125.8
Fe C38 H38 124.3
C41 C39 C40 111.2(2)
C41 C39 P3 116.67(16)
C40 C39 P3 109.62(17)
C41 C39 H39 106.2
C40 C39 H39 106.2
P3 C39 H39 106.2
C39 C40 H40A 109.5
C39 C40 H40B 109.5
H40A C40 H40B 109.5
C39 C40 H40C 109.5
H40A C40 H40C 109.5
H40B C40 H40C 109.5
C39 C41 H41A 109.5
C39 C41 H41B 109.5
H41A C41 H41B 109.5
C39 C41 H41C 109.5
H41A C41 H41C 109.5
H41B C41 H41C 109.5
C44 C42 C43 109.72(19)
C44 C42 P3 111.02(16)
C43 C42 P3 108.17(16)
C44 C42 H42 109.3
C43 C42 H42 109.3
P3 C42 H42 109.3
C42 C43 H43A 109.5
C42 C43 H43B 109.5
H43A C43 H43B 109.5
C42 C43 H43C 109.5
H43A C43 H43C 109.5
H43B C43 H43C 109.5
C42 C44 H44A 109.5
C42 C44 H44B 109.5
H44A C44 H44B 109.5
C42 C44 H44C 109.5
H44A C44 H44C 109.5
H44B C44 H44C 109.5
C52 C45 C58 108.30(17)
C52 C45 C36 110.27(17)
C58 C45 C36 115.32(17)
C52 C45 C46 110.64(17)
C58 C45 C46 108.23(17)
C36 C45 C46 103.99(17)
C51 C46 C47 117.9(2)
C51 C46 C45 122.7(2)
C47 C46 C45 119.45(19)
C48 C47 C46 121.1(2)
C48 C47 H47 119.5
C46 C47 H47 119.5
C47 C48 C49 120.3(2)
C47 C48 H48 119.8
C49 C48 H48 119.8
C50 C49 C48 119.3(2)
C50 C49 H49 120.4
C48 C49 H49 120.4
C49 C50 C51 120.5(2)
C49 C50 H50 119.8
C51 C50 H50 119.8
C46 C51 C50 120.9(2)
C46 C51 H51 119.5
C50 C51 H51 119.5
C53 C52 C57 118.1(2)
C53 C52 C45 123.38(19)
C57 C52 C45 118.34(19)
C52 C53 C54 120.6(2)
C52 C53 H53 119.7
C54 C53 H53 119.7
C55 C54 C53 120.5(2)
C55 C54 H54 119.7
C53 C54 H54 119.7
C54 C55 C56 119.6(2)
C54 C55 H55 120.2
C56 C55 H55 120.2
C55 C56 C57 119.8(2)
C55 C56 H56 120.1
C57 C56 H56 120.1
C56 C57 C52 121.3(2)
C56 C57 H57 119.4
C52 C57 H57 119.4
C63 C58 C59 117.3(2)
C63 C58 C45 123.17(19)
C59 C58 C45 119.19(19)
C60 C59 C58 121.3(2)
C60 C59 H59 119.3
C58 C59 H59 119.3
C59 C60 C61 120.5(2)
C59 C60 H60 119.7
C61 C60 H60 119.7
C62 C61 C60 118.9(2)
C62 C61 H61 120.6
C60 C61 H61 120.6
C61 C62 C63 120.5(2)
C61 C62 H62 119.7
C63 C62 H62 119.7
C62 C63 C58 121.4(2)
C62 C63 H63 119.3
C58 C63 H63 119.3
C1 P1 C6 107.70(10)
C1 P1 C12 96.36(9)
C6 P1 C12 97.16(10)
C2 P2 C24 106.48(10)
C2 P2 C18 100.81(10)
C24 P2 C18 99.55(10)
C34 P3 C42 100.86(10)
C34 P3 C39 102.22(10)
C42 P3 C39 104.27(11)
C3 Fe C38 109.67(8)
C3 Fe C2 40.94(8)
C38 Fe C2 106.05(8)
C3 Fe C37 141.71(8)
C38 Fe C37 40.50(8)
C2 Fe C37 113.07(8)
C3 Fe C35 132.94(8)
C38 Fe C35 67.41(8)
C2 Fe C35 170.28(8)
C37 Fe C35 67.12(8)
C3 Fe C34 105.90(8)
C38 Fe C34 40.41(8)
C2 Fe C34 130.40(8)
C37 Fe C34 67.77(8)
C35 Fe C34 40.03(8)
C3 Fe C5 67.11(8)
C38 Fe C5 173.80(8)
C2 Fe C5 67.96(8)
C37 Fe C5 139.34(8)
C35 Fe C5 118.74(8)
C34 Fe C5 144.81(8)
C3 Fe C1 67.82(8)
C38 Fe C1 134.36(8)
C2 Fe C1 40.79(8)
C37 Fe C1 112.88(8)
C35 Fe C1 148.82(8)
C34 Fe C1 171.13(8)
C5 Fe C1 39.85(8)
C3 Fe C4 39.89(8)
C38 Fe C4 140.68(8)
C2 Fe C4 68.06(8)
C37 Fe C4 178.38(8)
C35 Fe C4 111.98(8)
C34 Fe C4 112.49(8)
C5 Fe C4 39.68(8)
C1 Fe C4 67.13(8)
C3 Fe C36 172.73(8)
C38 Fe C36 67.83(8)
C2 Fe C36 145.85(8)
C37 Fe C36 40.13(8)
C35 Fe C36 39.88(8)
C34 Fe C36 67.61(8)
C5 Fe C36 116.04(8)
C1 Fe C36 119.01(8)
C4 Fe C36 138.33(8)

loop_
_geom_bond_atom_site_label_1
_geom_bond_atom_site_label_2
_geom_bond_distance
C1 C5 1.429(3)
C1 C2 1.448(3)
C1 P1 1.842(2)
C1 Fe 2.101(2)
C2 C3 1.436(3)
C2 P2 1.822(2)
C2 Fe 2.053(2)
C3 C4 1.422(3)
C3 Fe 2.052(2)
C3 H3 0.9300
C4 C5 1.427(3)
C4 C30 1.526(3)
C4 Fe 2.112(2)
C5 Fe 2.092(2)
C5 H5 0.9300
C6 C11 1.394(3)
C6 C7 1.407(3)
C6 P1 1.843(2)
C7 C8 1.383(3)
C7 H7 0.9300
C8 C9 1.390(4)
C8 H8 0.9300
C9 C10 1.392(3)
C9 H9 0.9300
C10 C11 1.392(3)
C10 H10 0.9300
C11 H11 0.9300
C12 C17 1.390(3)
C12 C13 1.401(3)
C12 P1 1.846(2)
C13 C14 1.383(3)
C13 H13 0.9300
C14 C15 1.388(4)
C14 H14 0.9300
C15 C16 1.385(4)
C15 H15 0.9300
C16 C17 1.395(3)
C16 H16 0.9300
C17 H17 0.9300
C18 C19 1.387(3)
C18 C23 1.397(3)
C18 P2 1.840(2)
C19 C20 1.395(3)
C19 H19 0.9300
C20 C21 1.383(4)
C20 H20 0.9300
C21 C22 1.374(4)
C21 H21 0.9300
C22 C23 1.392(3)
C22 H22 0.9300
C23 H23 0.9300
C24 C25 1.393(3)
C24 C29 1.401(3)
C24 P2 1.835(2)
C25 C26 1.391(4)
C25 H25 0.9300
C26 C27 1.384(4)
C26 H26 0.9300
C27 C28 1.388(4)
C27 H27 0.9300
C28 C29 1.387(3)
C28 H28 0.9300
C29 H29 0.9300
C30 C31 1.523(3)
C30 C32 1.536(3)
C30 C33 1.537(3)
C31 H31A 0.9600
C31 H31B 0.9600
C31 H31C 0.9600
C32 H32A 0.9600
C32 H32B 0.9600
C32 H32C 0.9600
C33 H33A 0.9600
C33 H33B 0.9600
C33 H33C 0.9600
C34 C35 1.426(3)
C34 C38 1.432(3)
C34 P3 1.823(2)
C34 Fe 2.091(2)
C35 C36 1.431(3)
C35 Fe 2.077(2)
C35 H35 0.9300
C36 C37 1.437(3)
C36 C45 1.544(3)
C36 Fe 2.118(2)
C37 C38 1.426(3)
C37 Fe 2.068(2)
C37 H37 0.9300
C38 Fe 2.053(2)
C38 H38 0.9300
C39 C41 1.519(3)
C39 C40 1.538(3)
C39 P3 1.874(2)
C39 H39 0.9800
C40 H40A 0.9600
C40 H40B 0.9600
C40 H40C 0.9600
C41 H41A 0.9600
C41 H41B 0.9600
C41 H41C 0.9600
C42 C44 1.528(3)
C42 C43 1.532(3)
C42 P3 1.872(2)
C42 H42 0.9800
C43 H43A 0.9600
C43 H43B 0.9600
C43 H43C 0.9600
C44 H44A 0.9600
C44 H44B 0.9600
C44 H44C 0.9600
C45 C52 1.540(3)
C45 C58 1.542(3)
C45 C46 1.554(3)
C46 C51 1.391(3)
C46 C47 1.400(3)
C47 C48 1.386(3)
C47 H47 0.9300
C48 C49 1.391(4)
C48 H48 0.9300
C49 C50 1.378(4)
C49 H49 0.9300
C50 C51 1.397(3)
C50 H50 0.9300
C51 H51 0.9300
C52 C53 1.391(3)
C52 C57 1.399(3)
C53 C54 1.394(3)
C53 H53 0.9300
C54 C55 1.382(3)
C54 H54 0.9300
C55 C56 1.388(3)
C55 H55 0.9300
C56 C57 1.389(3)
C56 H56 0.9300
C57 H57 0.9300
C58 C63 1.395(3)
C58 C59 1.399(3)
C59 C60 1.386(3)
C59 H59 0.9300
C60 C61 1.388(3)
C60 H60 0.9300
C61 C62 1.384(3)
C61 H61 0.9300
C62 C63 1.388(3)
C62 H62 0.9300
C63 H63 0.9300
